data_7013704
loop_
_publ_author_name
'Wittick, Lisa M.'
'Murray, Keith S.'
'Moubaraki, Boujemaa'
'Batten, Stuart R.'
'Spiccia, Leone'
'Berry, Kevin J.'

_publ_section_title
;
 Synthesis, structure and magnetism of new single molecule magnets
 composed of MnII2MnIII2 alkoxo-carboxylate bridged clusters capped by
 triethanolamine ligands.
;
_journal_issue 7
_journal_name_full 'Dalton transactions (Cambridge, England : 2003)'
_journal_page_first 1003
_journal_page_last 1011
_journal_paper_doi 10.1039/b312672b
_journal_year 2004
_chemical_formula_sum 'C32 H74 Mn4 N4 O24'
_chemical_formula_weight 1118.71
_chemical_name_systematic
;
?
;
_space_group_IT_number 2
_symmetry_cell_setting triclinic
_symmetry_space_group_name_Hall '-P 1'
_symmetry_space_group_name_H-M 'P -1'
_atom_sites_solution_hydrogens geom
_atom_sites_solution_primary direct
_atom_sites_solution_secondary difmap
_audit_creation_method SHELXL-97
_cell_angle_alpha 72.638(1)
_cell_angle_beta 86.768(1)
_cell_angle_gamma 86.597(1)
_cell_formula_units_Z 1
_cell_length_a 8.3931(1)
_cell_length_b 10.8348(1)
_cell_length_c 13.4395(1)
_cell_measurement_temperature 123(2)
_cell_volume 1163.46(2)
_computing_cell_refinement 'HKL Scalepack (Otwinowski & Minor 1997)'
_computing_data_collection 'Collect (Nonius BV, 1997-2000)'
_computing_data_reduction 'HKL Denzo and Scalepack (Otwinowski & Minor 1'
_computing_molecular_graphics 'Bruker SHELXTL'
_computing_publication_material 'Bruker SHELXTL'
_computing_structure_refinement 'SHELXL-97 (Sheldrick, 1997)'
_computing_structure_solution 'SHELXS-97 (Sheldrick, 1990)'
_diffrn_ambient_temperature 123(2)
_diffrn_measured_fraction_theta_full 0.998
_diffrn_measured_fraction_theta_max 0.982
_diffrn_measurement_device '95mm CCD camera on \k-goniostat'
_diffrn_measurement_device_type KappaCCD
_diffrn_measurement_method CCD
_diffrn_radiation_monochromator 'horizonally mounted graphite crystal'
_diffrn_radiation_source 'fine-focus sealed tube'
_diffrn_radiation_type MoK\a
_diffrn_radiation_wavelength 0.71073
_diffrn_reflns_av_R_equivalents 0.0482
_diffrn_reflns_av_sigmaI/netI 0.0405
_diffrn_reflns_limit_h_max 11
_diffrn_reflns_limit_h_min -11
_diffrn_reflns_limit_k_max 14
_diffrn_reflns_limit_k_min -14
_diffrn_reflns_limit_l_max 17
_diffrn_reflns_limit_l_min -17
_diffrn_reflns_number 19293
_diffrn_reflns_theta_full 27.50
_diffrn_reflns_theta_max 28.30
_diffrn_reflns_theta_min 2.85
_exptl_absorpt_coefficient_mu 1.148
_exptl_absorpt_correction_type none
_exptl_crystal_colour Red-brown
_exptl_crystal_density_diffrn 1.597
_exptl_crystal_density_method 'not measured'
_exptl_crystal_description 'Irregular blocks'
_exptl_crystal_F_000 586
_exptl_crystal_size_max 0.33
_exptl_crystal_size_mid 0.30
_exptl_crystal_size_min 0.25
_refine_diff_density_max 0.563
_refine_diff_density_min -0.389
_refine_diff_density_rms 0.065
_refine_ls_extinction_method none
_refine_ls_goodness_of_fit_ref 1.057
_refine_ls_hydrogen_treatment mixed
_refine_ls_matrix_type full
_refine_ls_number_parameters 437
_refine_ls_number_reflns 5689
_refine_ls_number_restraints 2
_refine_ls_restrained_S_all 1.057
_refine_ls_R_factor_all 0.0377
_refine_ls_R_factor_gt 0.0270
_refine_ls_shift/su_max 0.001
_refine_ls_shift/su_mean 0.000
_refine_ls_structure_factor_coef Fsqd
_refine_ls_weighting_details 'calc w=1/[\s^2^(Fo^2^)+(0.0296P)^2^+0.3120P] where P=(Fo^2^+2Fc^2^)/3'
_refine_ls_weighting_scheme calc
_refine_ls_wR_factor_gt 0.0654
_refine_ls_wR_factor_ref 0.0695
_reflns_number_gt 4755
_reflns_number_total 5689
_reflns_threshold_expression >2sigma(I)
_cod_data_source_file b312672b.txt
_cod_data_source_block Complex_1
_cod_depositor_comments
;
The following automatic conversions were performed:
'_symmetry_cell_setting' value 'Triclinic' changed to 'triclinic'
according to '/home/saulius/struct/CIF-dictionaries/cif_core.dic'
dictionary named 'cif_core.dic' version 2.4.1 from 2010-06-29.

Automatic conversion script
Id: cif_fix_enum 1527 2010-12-29 10:47:43Z saulius 
;
_cod_original_sg_symbol_H-M P-1
_cod_database_code 7013704

loop_
_symmetry_equiv_pos_as_xyz
'x, y, z'
'-x, -y, -z'

loop_
_atom_site_label
_atom_site_type_symbol
_atom_site_fract_x
_atom_site_fract_y
_atom_site_fract_z
_atom_site_U_iso_or_equiv
_atom_site_adp_type
_atom_site_occupancy
_atom_site_symmetry_multiplicity
_atom_site_calc_flag
_atom_site_refinement_flags
_atom_site_disorder_assembly
_atom_site_disorder_group
Mn1 Mn 0.52715(3) 0.29272(2) 0.199870(17) 0.01215(7) Uani 1 1 d . . .
Mn2 Mn 0.44509(3) 0.60288(2) 0.061890(17) 0.01135(7) Uani 1 1 d . . .
O11 O 0.53285(14) 0.06500(11) 0.27716(9) 0.0210(3) Uani 1 1 d . . .
H11 H 0.634(3) 0.034(2) 0.3147(18) 0.053(7) Uiso 1 1 d . . .
O12 O 0.57894(14) 0.32960(11) 0.34718(8) 0.0187(2) Uani 1 1 d D . .
H12 H 0.644(2) 0.286(2) 0.3893(14) 0.044(7) Uiso 1 1 d D . .
O13 O 0.36585(12) 0.46458(10) 0.17053(8) 0.0144(2) Uani 1 1 d . . .
N1 N 0.28971(16) 0.23406(13) 0.30733(10) 0.0172(3) Uani 1 1 d . . .
C11 C 0.2572(2) 0.09729(17) 0.32065(15) 0.0228(4) Uani 1 1 d . . .
H11A H 0.170(2) 0.0671(18) 0.3712(14) 0.021(5) Uiso 1 1 d . . .
H11B H 0.225(2) 0.0949(18) 0.2521(15) 0.022(5) Uiso 1 1 d . . .
C12 C 0.4057(2) 0.01015(17) 0.34861(14) 0.0240(4) Uani 1 1 d . . .
H12A H 0.384(2) -0.074(2) 0.3407(15) 0.031(5) Uiso 1 1 d . . .
H12B H 0.435(2) 0.0012(18) 0.4198(15) 0.027(5) Uiso 1 1 d . . .
C13 C 0.3132(2) 0.25546(18) 0.40940(13) 0.0222(4) Uani 1 1 d . . .
H13A H 0.208(2) 0.2812(18) 0.4401(15) 0.027(5) Uiso 1 1 d . . .
H13B H 0.354(2) 0.1703(18) 0.4551(14) 0.019(5) Uiso 1 1 d . . .
C14 C 0.4370(2) 0.35512(18) 0.40263(13) 0.0209(4) Uani 1 1 d . . .
H14A H 0.457(2) 0.3537(18) 0.4727(15) 0.023(5) Uiso 1 1 d . . .
H14B H 0.399(2) 0.4490(19) 0.3641(14) 0.023(5) Uiso 1 1 d . . .
C15 C 0.1602(2) 0.31911(17) 0.24945(14) 0.0212(4) Uani 1 1 d . . .
H15A H 0.148(2) 0.2920(16) 0.1885(14) 0.017(4) Uiso 1 1 d . . .
H15B H 0.057(2) 0.3124(18) 0.2922(14) 0.025(5) Uiso 1 1 d . . .
C16 C 0.20580(19) 0.45905(16) 0.21088(13) 0.0183(3) Uani 1 1 d . . .
H16A H 0.192(2) 0.5033(17) 0.2674(14) 0.018(4) Uiso 1 1 d . . .
H16B H 0.136(2) 0.5071(17) 0.1555(13) 0.017(4) Uiso 1 1 d . . .
O21 O 0.52271(13) 0.73660(10) -0.05527(8) 0.0149(2) Uani 1 1 d . . .
O22 O 0.81873(18) 0.67276(13) 0.33700(11) 0.0333(3) Uani 1 1 d . . .
H22 H 0.887(3) 0.708(3) 0.368(2) 0.066(8) Uiso 1 1 d . . .
O23 O 0.62573(12) 0.47553(10) 0.06166(8) 0.0123(2) Uani 1 1 d . . .
N2 N 0.64596(15) 0.69061(12) 0.13607(10) 0.0144(3) Uani 1 1 d . . .
C21 C 0.6891(2) 0.81021(16) 0.05258(13) 0.0187(3) Uani 1 1 d . . .
H21A H 0.791(2) 0.7940(18) 0.0182(15) 0.026(5) Uiso 1 1 d . . .
H21B H 0.707(2) 0.8790(18) 0.0818(14) 0.025(5) Uiso 1 1 d . . .
C22 C 0.5645(2) 0.84826(16) -0.02999(13) 0.0205(3) Uani 1 1 d . . .
H22A H 0.606(2) 0.9123(16) -0.0951(13) 0.011(4) Uiso 1 1 d . . .
H22B H 0.467(2) 0.8899(18) -0.0012(15) 0.027(5) Uiso 1 1 d . . .
C23 C 0.5849(2) 0.71559(19) 0.23387(13) 0.0205(4) Uani 1 1 d . . .
H23A H 0.551(2) 0.6349(19) 0.2766(14) 0.020(5) Uiso 1 1 d . . .
H23B H 0.495(3) 0.7792(19) 0.2170(15) 0.030(5) Uiso 1 1 d . . .
C24 C 0.6993(2) 0.76793(18) 0.29283(14) 0.0229(4) Uani 1 1 d . . .
H24A H 0.638(3) 0.794(2) 0.3515(17) 0.037(6) Uiso 1 1 d . . .
H24B H 0.749(2) 0.8531(19) 0.2466(15) 0.026(5) Uiso 1 1 d . . .
C25 C 0.77574(19) 0.58877(16) 0.15085(13) 0.0163(3) Uani 1 1 d . . .
H25A H 0.881(2) 0.6224(17) 0.1548(13) 0.017(4) Uiso 1 1 d . . .
H25B H 0.755(2) 0.5259(17) 0.2166(14) 0.016(4) Uiso 1 1 d . . .
C26 C 0.77801(18) 0.52748(16) 0.06323(12) 0.0147(3) Uani 1 1 d . . .
H26A H 0.860(2) 0.4594(17) 0.0757(13) 0.017(4) Uiso 1 1 d . . .
H26B H 0.800(2) 0.5922(16) -0.0029(13) 0.008(4) Uiso 1 1 d . . .
O24 O 0.28797(14) 0.71857(11) 0.10340(9) 0.0204(2) Uani 1 1 d . . .
O25 O 0.10572(16) 0.79578(16) -0.01588(10) 0.0434(4) Uani 1 1 d . . .
C27 C 0.16796(19) 0.79204(16) 0.06547(12) 0.0185(3) Uani 1 1 d . . .
C28 C 0.1003(2) 0.87484(19) 0.13177(15) 0.0256(4) Uani 1 1 d . . .
H28A H 0.184(3) 0.908(2) 0.164(2) 0.060(8) Uiso 1 1 d . . .
H28B H 0.030(3) 0.939(2) 0.098(2) 0.056(7) Uiso 1 1 d . . .
H28C H 0.047(3) 0.823(3) 0.193(2) 0.059(8) Uiso 1 1 d . . .
O14 O 0.78352(14) 0.23861(12) 0.19512(9) 0.0185(2) Uani 1 1 d D . .
H14C H 0.815(3) 0.228(2) 0.1382(10) 0.036(6) Uiso 1 1 d D . .
H14D H 0.815(3) 0.166(2) 0.2396(18) 0.044(7) Uiso 1 1 d D . .
O1 O 0.79351(15) 0.20036(11) 0.47404(9) 0.0234(3) Uani 1 1 d . . .
O2 O 0.98470(14) 0.19128(11) 0.58362(9) 0.0250(3) Uani 1 1 d . . .
C1 C 0.86882(19) 0.24757(16) 0.53165(12) 0.0180(3) Uani 1 1 d . . .
C2 C 0.8105(3) 0.3779(2) 0.5406(2) 0.0370(5) Uani 1 1 d . . .
H2A H 0.713(4) 0.369(3) 0.573(3) 0.090(11) Uiso 1 1 d . . .
H2B H 0.798(4) 0.435(3) 0.472(2) 0.072(9) Uiso 1 1 d . . .
H2C H 0.886(3) 0.415(2) 0.574(2) 0.059(7) Uiso 1 1 d . . .
O3 O 0.82029(16) 0.02411(13) 0.37095(10) 0.0235(3) Uani 1 1 d . . .
H3A H 0.889(3) -0.040(2) 0.3857(17) 0.043(7) Uiso 1 1 d . . .
H3B H 0.826(3) 0.072(2) 0.4145(19) 0.049(7) Uiso 1 1 d . . .

loop_
_atom_site_aniso_label
_atom_site_aniso_U_11
_atom_site_aniso_U_22
_atom_site_aniso_U_33
_atom_site_aniso_U_23
_atom_site_aniso_U_13
_atom_site_aniso_U_12
Mn1 0.01076(12) 0.01394(13) 0.01136(12) -0.00304(9) -0.00233(9) 0.00080(9)
Mn2 0.01063(12) 0.01147(12) 0.01196(12) -0.00343(9) -0.00234(9) 0.00115(9)
O11 0.0172(6) 0.0198(6) 0.0221(6) -0.0002(5) -0.0015(5) -0.0012(5)
O12 0.0142(6) 0.0279(7) 0.0147(5) -0.0075(5) -0.0039(5) 0.0025(5)
O13 0.0094(5) 0.0160(5) 0.0160(5) -0.0022(4) 0.0004(4) 0.0015(4)
N1 0.0139(7) 0.0184(7) 0.0172(6) -0.0018(5) -0.0014(5) -0.0018(5)
C11 0.0183(9) 0.0207(9) 0.0267(9) -0.0019(7) -0.0007(7) -0.0066(7)
C12 0.0223(9) 0.0196(9) 0.0260(9) 0.0000(7) 0.0005(7) -0.0036(7)
C13 0.0212(9) 0.0289(10) 0.0151(8) -0.0047(7) 0.0022(7) -0.0022(7)
C14 0.0192(9) 0.0297(10) 0.0161(8) -0.0107(7) -0.0001(7) 0.0005(7)
C15 0.0110(8) 0.0261(9) 0.0234(9) -0.0024(7) -0.0010(7) -0.0014(7)
C16 0.0097(7) 0.0225(9) 0.0205(8) -0.0035(7) 0.0008(6) 0.0018(6)
O21 0.0197(6) 0.0123(5) 0.0133(5) -0.0034(4) -0.0049(4) -0.0028(4)
O22 0.0376(8) 0.0299(7) 0.0376(8) -0.0157(6) -0.0227(7) 0.0071(6)
O23 0.0088(5) 0.0143(5) 0.0150(5) -0.0056(4) -0.0030(4) 0.0001(4)
N2 0.0137(6) 0.0149(6) 0.0151(6) -0.0053(5) -0.0033(5) 0.0010(5)
C21 0.0212(9) 0.0142(8) 0.0219(8) -0.0055(7) -0.0062(7) -0.0035(7)
C22 0.0267(9) 0.0152(8) 0.0203(8) -0.0049(7) -0.0052(7) -0.0048(7)
C23 0.0186(9) 0.0276(10) 0.0180(8) -0.0107(7) -0.0018(7) -0.0017(8)
C24 0.0244(9) 0.0260(10) 0.0214(9) -0.0115(8) -0.0063(7) 0.0024(7)
C25 0.0127(8) 0.0163(8) 0.0202(8) -0.0051(7) -0.0066(6) 0.0006(6)
C26 0.0089(7) 0.0161(8) 0.0191(8) -0.0050(7) -0.0017(6) 0.0001(6)
O24 0.0196(6) 0.0197(6) 0.0220(6) -0.0076(5) -0.0021(5) 0.0070(5)
O25 0.0271(8) 0.0816(12) 0.0275(7) -0.0284(8) -0.0100(6) 0.0237(8)
C27 0.0143(8) 0.0198(8) 0.0199(8) -0.0044(6) 0.0019(6) 0.0019(6)
C28 0.0239(10) 0.0255(10) 0.0278(10) -0.0105(8) -0.0002(8) 0.0080(8)
O14 0.0156(6) 0.0214(6) 0.0159(6) -0.0024(5) -0.0017(5) 0.0036(5)
O1 0.0264(7) 0.0224(6) 0.0245(6) -0.0107(5) -0.0114(5) 0.0036(5)
O2 0.0214(6) 0.0248(7) 0.0306(7) -0.0099(5) -0.0117(5) 0.0049(5)
C1 0.0173(8) 0.0197(8) 0.0164(8) -0.0046(6) -0.0003(6) -0.0008(7)
C2 0.0345(12) 0.0299(11) 0.0561(14) -0.0257(11) -0.0214(11) 0.0101(9)
O3 0.0265(7) 0.0203(7) 0.0243(6) -0.0073(5) -0.0096(5) 0.0051(5)

loop_
_atom_type_symbol
_atom_type_description
_atom_type_scat_dispersion_real
_atom_type_scat_dispersion_imag
_atom_type_scat_source
C C 0.0033 0.0016 'International Tables Vol C Tables 4.2.6.8 and 6.1.1.4'
H H 0.0000 0.0000 'International Tables Vol C Tables 4.2.6.8 and 6.1.1.4'
N N 0.0061 0.0033 'International Tables Vol C Tables 4.2.6.8 and 6.1.1.4'
O O 0.0106 0.0060 'International Tables Vol C Tables 4.2.6.8 and 6.1.1.4'
Mn Mn 0.3368 0.7283 'International Tables Vol C Tables 4.2.6.8 and 6.1.1.4'

loop_
_geom_angle_atom_site_label_1
_geom_angle_atom_site_label_2
_geom_angle_atom_site_label_3
_geom_angle
_geom_angle_site_symmetry_1
_geom_angle_site_symmetry_3
_geom_angle_publ_flag
O21 Mn1 O13 92.02(4) 2_665 . ?
O21 Mn1 O14 96.19(4) 2_665 . ?
O13 Mn1 O14 140.41(4) . . ?
O21 Mn1 O12 178.22(4) 2_665 . ?
O13 Mn1 O12 86.63(4) . . ?
O14 Mn1 O12 84.13(4) . . ?
O21 Mn1 O11 88.77(4) 2_665 . ?
O13 Mn1 O11 141.83(4) . . ?
O14 Mn1 O11 77.19(4) . . ?
O12 Mn1 O11 93.01(4) . . ?
O21 Mn1 N1 104.79(4) 2_665 . ?
O13 Mn1 N1 72.36(4) . . ?
O14 Mn1 N1 140.72(5) . . ?
O12 Mn1 N1 75.91(4) . . ?
O11 Mn1 N1 70.58(4) . . ?
O21 Mn1 O23 72.52(4) 2_665 . ?
O13 Mn1 O23 66.77(4) . . ?
O14 Mn1 O23 78.97(4) . . ?
O12 Mn1 O23 105.85(4) . . ?
O11 Mn1 O23 147.74(4) . . ?
N1 Mn1 O23 138.82(4) . . ?
O13 Mn2 O21 175.88(4) . . ?
O13 Mn2 O24 89.24(5) . . ?
O21 Mn2 O24 93.05(5) . . ?
O13 Mn2 O23 82.31(4) . . ?
O21 Mn2 O23 96.31(5) . . ?
O24 Mn2 O23 163.24(5) . . ?
O13 Mn2 O23 93.94(4) . 2_665 ?
O21 Mn2 O23 81.99(4) . 2_665 ?
O24 Mn2 O23 115.58(4) . 2_665 ?
O23 Mn2 O23 79.59(4) . 2_665 ?
O13 Mn2 N2 105.66(5) . . ?
O21 Mn2 N2 77.83(4) . . ?
O24 Mn2 N2 88.94(5) . . ?
O23 Mn2 N2 79.52(4) . . ?
O23 Mn2 N2 149.00(4) 2_665 . ?
O13 Mn2 Mn2 87.96(3) . 2_665 ?
O21 Mn2 Mn2 88.43(3) . 2_665 ?
O24 Mn2 Mn2 152.37(4) . 2_665 ?
O23 Mn2 Mn2 42.21(3) . 2_665 ?
O23 Mn2 Mn2 37.38(3) 2_665 2_665 ?
N2 Mn2 Mn2 118.25(3) . 2_665 ?
C12 O11 Mn1 118.53(10) . . ?
C12 O11 H11 106.4(14) . . ?
Mn1 O11 H11 110.6(14) . . ?
C14 O12 Mn1 112.12(9) . . ?
C14 O12 H12 109.1(16) . . ?
Mn1 O12 H12 124.7(16) . . ?
C16 O13 Mn2 124.24(9) . . ?
C16 O13 Mn1 122.09(9) . . ?
Mn2 O13 Mn1 111.86(5) . . ?
C15 N1 C11 109.61(13) . . ?
C15 N1 C13 112.56(13) . . ?
C11 N1 C13 111.00(13) . . ?
C15 N1 Mn1 105.28(9) . . ?
C11 N1 Mn1 110.05(10) . . ?
C13 N1 Mn1 108.17(10) . . ?
N1 C11 C12 111.58(14) . . ?
N1 C11 H11A 112.1(11) . . ?
C12 C11 H11A 111.0(11) . . ?
N1 C11 H11B 105.5(11) . . ?
C12 C11 H11B 107.9(11) . . ?
H11A C11 H11B 108.5(15) . . ?
O11 C12 C11 108.50(14) . . ?
O11 C12 H12A 109.1(12) . . ?
C11 C12 H12A 107.7(12) . . ?
O11 C12 H12B 109.6(12) . . ?
C11 C12 H12B 111.1(11) . . ?
H12A C12 H12B 110.9(16) . . ?
N1 C13 C14 112.72(13) . . ?
N1 C13 H13A 110.6(11) . . ?
C14 C13 H13A 110.4(11) . . ?
N1 C13 H13B 105.3(10) . . ?
C14 C13 H13B 108.0(11) . . ?
H13A C13 H13B 109.7(15) . . ?
O12 C14 C13 111.17(13) . . ?
O12 C14 H14A 112.0(11) . . ?
C13 C14 H14A 107.7(11) . . ?
O12 C14 H14B 106.0(10) . . ?
C13 C14 H14B 113.6(11) . . ?
H14A C14 H14B 106.4(15) . . ?
N1 C15 C16 111.71(14) . . ?
N1 C15 H15A 105.7(10) . . ?
C16 C15 H15A 106.5(10) . . ?
N1 C15 H15B 112.2(11) . . ?
C16 C15 H15B 109.6(11) . . ?
H15A C15 H15B 110.9(15) . . ?
O13 C16 C15 109.12(13) . . ?
O13 C16 H16A 110.4(11) . . ?
C15 C16 H16A 112.3(10) . . ?
O13 C16 H16B 109.0(10) . . ?
C15 C16 H16B 109.6(10) . . ?
H16A C16 H16B 106.4(14) . . ?
C22 O21 Mn2 113.61(9) . . ?
C22 O21 Mn1 131.72(9) . 2_665 ?
Mn2 O21 Mn1 112.50(5) . 2_665 ?
C24 O22 H22 108.6(17) . . ?
C26 O23 Mn2 112.73(9) . . ?
C26 O23 Mn2 124.02(9) . 2_665 ?
Mn2 O23 Mn2 100.41(4) . 2_665 ?
C26 O23 Mn1 122.78(9) . . ?
Mn2 O23 Mn1 99.04(4) . . ?
Mn2 O23 Mn1 92.92(4) 2_665 . ?
C23 N2 C25 113.88(13) . . ?
C23 N2 C21 113.22(13) . . ?
C25 N2 C21 111.76(13) . . ?
C23 N2 Mn2 110.81(10) . . ?
C25 N2 Mn2 102.17(9) . . ?
C21 N2 Mn2 103.95(9) . . ?
N2 C21 C22 110.91(13) . . ?
N2 C21 H21A 109.2(11) . . ?
C22 C21 H21A 107.6(11) . . ?
N2 C21 H21B 110.7(11) . . ?
C22 C21 H21B 112.4(11) . . ?
H21A C21 H21B 105.8(16) . . ?
O21 C22 C21 109.35(13) . . ?
O21 C22 H22A 108.4(9) . . ?
C21 C22 H22A 111.3(10) . . ?
O21 C22 H22B 110.9(11) . . ?
C21 C22 H22B 108.4(11) . . ?
H22A C22 H22B 108.5(14) . . ?
N2 C23 C24 117.62(15) . . ?
N2 C23 H23A 104.6(11) . . ?
C24 C23 H23A 108.9(11) . . ?
N2 C23 H23B 107.9(11) . . ?
C24 C23 H23B 106.5(11) . . ?
H23A C23 H23B 111.4(17) . . ?
O22 C24 C23 110.70(15) . . ?
O22 C24 H24A 108.5(12) . . ?
C23 C24 H24A 109.3(12) . . ?
O22 C24 H24B 111.4(11) . . ?
C23 C24 H24B 112.2(10) . . ?
H24A C24 H24B 104.5(15) . . ?
N2 C25 C26 109.59(12) . . ?
N2 C25 H25A 112.3(10) . . ?
C26 C25 H25A 110.4(10) . . ?
N2 C25 H25B 107.7(11) . . ?
C26 C25 H25B 110.6(10) . . ?
H25A C25 H25B 106.2(15) . . ?
O23 C26 C25 109.16(12) . . ?
O23 C26 H26A 110.0(11) . . ?
C25 C26 H26A 108.4(10) . . ?
O23 C26 H26B 109.4(10) . . ?
C25 C26 H26B 109.7(9) . . ?
H26A C26 H26B 110.2(14) . . ?
C27 O24 Mn2 138.47(10) . . ?
O25 C27 O24 125.08(15) . . ?
O25 C27 C28 120.60(15) . . ?
O24 C27 C28 114.28(14) . . ?
C27 C28 H28A 112.6(15) . . ?
C27 C28 H28B 113.7(16) . . ?
H28A C28 H28B 112(2) . . ?
C27 C28 H28C 110.2(15) . . ?
H28A C28 H28C 100(2) . . ?
H28B C28 H28C 108(2) . . ?
Mn1 O14 H14C 112.4(15) . . ?
Mn1 O14 H14D 116.7(15) . . ?
H14C O14 H14D 102(2) . . ?
O2 C1 O1 124.13(15) . . ?
O2 C1 C2 118.45(15) . . ?
O1 C1 C2 117.38(15) . . ?
C1 C2 H2A 108(2) . . ?
C1 C2 H2B 108.1(17) . . ?
H2A C2 H2B 107(3) . . ?
C1 C2 H2C 112.4(15) . . ?
H2A C2 H2C 114(2) . . ?
H2B C2 H2C 107(2) . . ?
H3A O3 H3B 111(2) . . ?

loop_
_geom_bond_atom_site_label_1
_geom_bond_atom_site_label_2
_geom_bond_distance
_geom_bond_site_symmetry_2
_geom_bond_publ_flag
Mn1 O21 2.1281(10) 2_665 ?
Mn1 O13 2.1859(10) . ?
Mn1 O14 2.1988(12) . ?
Mn1 O12 2.2042(11) . ?
Mn1 O11 2.3729(12) . ?
Mn1 N1 2.3956(13) . ?
Mn1 O23 2.4257(11) . ?
Mn2 O13 1.8768(11) . ?
Mn2 O21 1.9073(11) . ?
Mn2 O24 1.9390(11) . ?
Mn2 O23 1.9890(10) . ?
Mn2 O23 2.2011(10) 2_665 ?
Mn2 N2 2.3844(13) . ?
Mn2 Mn2 3.2223(4) 2_665 ?
O11 C12 1.426(2) . ?
O11 H11 1.00(3) . ?
O12 C14 1.4265(19) . ?
O12 H12 0.825(10) . ?
O13 C16 1.4179(18) . ?
N1 C15 1.478(2) . ?
N1 C11 1.479(2) . ?
N1 C13 1.483(2) . ?
C11 C12 1.512(2) . ?
C11 H11A 0.970(19) . ?
C11 H11B 0.981(19) . ?
C12 H12A 0.98(2) . ?
C12 H12B 0.98(2) . ?
C13 C14 1.523(3) . ?
C13 H13A 1.01(2) . ?
C13 H13B 0.998(18) . ?
C14 H14A 0.962(19) . ?
C14 H14B 1.035(19) . ?
C15 C16 1.514(2) . ?
C15 H15A 0.961(18) . ?
C15 H15B 1.01(2) . ?
C16 H16A 1.010(18) . ?
C16 H16B 0.974(18) . ?
O21 C22 1.4182(19) . ?
O21 Mn1 2.1281(10) 2_665 ?
O22 C24 1.414(2) . ?
O22 H22 0.89(3) . ?
O23 C26 1.4306(18) . ?
O23 Mn2 2.2011(10) 2_665 ?
N2 C23 1.477(2) . ?
N2 C25 1.481(2) . ?
N2 C21 1.487(2) . ?
C21 C22 1.517(2) . ?
C21 H21A 0.98(2) . ?
C21 H21B 0.962(19) . ?
C22 H22A 1.000(17) . ?
C22 H22B 1.02(2) . ?
C23 C24 1.513(2) . ?
C23 H23A 0.941(19) . ?
C23 H23B 0.98(2) . ?
C24 H24A 1.02(2) . ?
C24 H24B 1.04(2) . ?
C25 C26 1.514(2) . ?
C25 H25A 0.984(19) . ?
C25 H25B 0.954(18) . ?
C26 H26A 0.961(18) . ?
C26 H26B 0.970(16) . ?
O24 C27 1.2761(19) . ?
O25 C27 1.227(2) . ?
C27 C28 1.510(2) . ?
C28 H28A 0.98(3) . ?
C28 H28B 0.91(3) . ?
C28 H28C 0.95(3) . ?
O14 H14C 0.833(10) . ?
O14 H14D 0.87(2) . ?
O1 C1 1.261(2) . ?
O2 C1 1.2480(19) . ?
C1 C2 1.504(2) . ?
C2 H2A 0.90(4) . ?
C2 H2B 0.96(3) . ?
C2 H2C 0.97(3) . ?
O3 H3A 0.86(2) . ?
O3 H3B 0.89(3) . ?

loop_
_geom_hbond_atom_site_label_D
_geom_hbond_atom_site_label_H
_geom_hbond_atom_site_label_A
_geom_hbond_distance_DH
_geom_hbond_distance_HA
_geom_hbond_distance_DA
_geom_hbond_angle_DHA
_geom_hbond_site_symmetry_A
O3 H3A O2 0.86(2) 1.85(2) 2.7032(17) 172(2) 2_756
O3 H3B O1 0.89(3) 1.80(3) 2.6664(17) 162(2) .
O14 H14C O25 0.833(10) 1.823(10) 2.6549(17) 177(2) 2_665
O22 H22 O2 0.89(3) 1.85(3) 2.7304(18) 169(3) 2_766
O14 H14D O3 0.87(2) 1.96(2) 2.7929(17) 158(2) .
O12 H12 O1 0.825(10) 1.772(10) 2.5947(16) 176(2) .
O11 H11 O3 1.00(3) 1.76(3) 2.7365(17) 165(2) .
